data_7710071
loop_
_publ_author_name
'Estrada, Alexander Louis'
'Wititsuwannakul, Taveechai'
'Kromm, Klemenz'
'Hampel, Frank'
'Hall, Michael B.'
'Gladysz, John'

_publ_section_title
;
 Syntheses, Rearrangements, and Structural Analyses of Unsaturated
 Nitrogen Donor Ligands Derived from Diphenyldiazomethane and the Chiral
 Rhenium Lewis Acid [(\h5-C5H5)Re(NO)(PPh3)]+
;
_journal_name_full 'Dalton Transactions'
_journal_paper_doi 10.1039/D2DT00890D
_journal_year 2022
_chemical_formula_sum 'C36.5 H31 B Cl F4 N3 O P Re'
_chemical_formula_weight 867.07
_space_group_IT_number 14
_space_group_name_Hall '-P 2yn'
_space_group_name_H-M_alt 'P 1 21/n 1'
_symmetry_cell_setting monoclinic
_symmetry_space_group_name_H-M 'P 1 21/n 1'
_atom_sites_solution_hydrogens geom
_atom_sites_solution_primary direct
_atom_sites_solution_secondary difmap
_audit_block_doi 10.5517/cc66xq0
_audit_creation_method SHELXL-97
_audit_update_record
;
2002-05-08 deposited with the CCDC.	2022-04-18 downloaded from the CCDC.
;
_cell_angle_alpha 90.00
_cell_angle_beta 104.79(3)
_cell_angle_gamma 90.00
_cell_formula_units_Z 4
_cell_length_a 13.620(3)
_cell_length_b 12.110(2)
_cell_length_c 21.411(4)
_cell_measurement_reflns_used 15163
_cell_measurement_temperature 173(2)
_cell_volume 3414.5(12)
_computing_cell_refinement DENZO-SMN
_computing_data_collection 'Nonius Collect'
_computing_data_reduction DENZO-SMN
_computing_publication_material 'SHELX-97 (Sheldrick, 1997)'
_computing_structure_refinement 'SHELXL-97 (Sheldrick, 1997)'
_computing_structure_solution 'SHELXS-97 (Sheldrick, 1990)'
_diffrn_ambient_temperature 173(2)
_diffrn_detector_area_resol_mean 9
_diffrn_measured_fraction_theta_full 0.998
_diffrn_measured_fraction_theta_max 0.998
_diffrn_measurement_device 'Nonius KappaCCD'
_diffrn_measurement_device_type 'Nonius KappaCCD'
_diffrn_radiation_monochromator graphite
_diffrn_radiation_source 'fine-focus rotating anode'
_diffrn_radiation_type Mo-Ka
_diffrn_radiation_wavelength 0.71073
_diffrn_reflns_av_R_equivalents 0.0223
_diffrn_reflns_av_sigmaI/netI 0.0380
_diffrn_reflns_limit_h_max 17
_diffrn_reflns_limit_h_min -17
_diffrn_reflns_limit_k_max 14
_diffrn_reflns_limit_k_min -15
_diffrn_reflns_limit_l_max 27
_diffrn_reflns_limit_l_min -27
_diffrn_reflns_number 13210
_diffrn_reflns_theta_full 27.48
_diffrn_reflns_theta_max 27.48
_diffrn_reflns_theta_min 1.95
_exptl_absorpt_coefficient_mu 3.741
_exptl_absorpt_correction_T_max 0.3999
_exptl_absorpt_correction_T_min 0.3543
_exptl_absorpt_correction_type Scalepack
_exptl_crystal_colour red
_exptl_crystal_density_diffrn 1.687
_exptl_crystal_density_method 'not measured'
_exptl_crystal_description block
_exptl_crystal_F_000 1708
_exptl_crystal_size_max 0.35
_exptl_crystal_size_mid 0.30
_exptl_crystal_size_min 0.30
_refine_diff_density_max 0.975
_refine_diff_density_min -1.210
_refine_diff_density_rms 0.094
_refine_ls_extinction_method none
_refine_ls_goodness_of_fit_ref 1.015
_refine_ls_hydrogen_treatment 'riding model'
_refine_ls_matrix_type full
_refine_ls_number_parameters 451
_refine_ls_number_reflns 7810
_refine_ls_number_restraints 1
_refine_ls_restrained_S_all 1.015
_refine_ls_R_factor_all 0.0372
_refine_ls_R_factor_gt 0.0275
_refine_ls_shift/su_max 0.003
_refine_ls_shift/su_mean 0.000
_refine_ls_structure_factor_coef Fsqd
_refine_ls_weighting_details 'calc w=1/[\s^2^(Fo^2^)+(0.0206P)^2^+4.6237P] where P=(Fo^2^+2Fc^2^)/3'
_refine_ls_weighting_scheme calc
_refine_ls_wR_factor_gt 0.0588
_refine_ls_wR_factor_ref 0.0622
_reflns_number_gt 6635
_reflns_number_total 7810
_reflns_threshold_expression >2sigma(I)
_cod_data_source_file d2dt00890d3.cif
_cod_data_source_block klk07
_cod_depositor_comments
;
The following automatic conversions were performed:

data item '_symmetry_cell_setting' value 'Monoclinic' was changed to
'monoclinic' in accordance with the
/home/data/users/saulius/crontab/automatic-downloads/rss-feeds/RSC/lib/dictionaries/cif_core.dic
dictionary named 'cif_core.dic' version 2.4.2 last updated on
2011-04-26.

Automatic conversion script
Id: cif_fix_values 7556 2019-12-06 15:28:31Z antanas 
;
_cod_original_cell_volume 3414.6(12)
_cod_original_sg_symbol_H-M P2(1)/n
_cod_original_formula_sum 'C36.50 H31 B Cl F4 N3 O P Re'
_cod_database_code 7710071
_ccdc_temp_data_collection 173

loop_
_symmetry_equiv_pos_as_xyz
'x, y, z'
'-x+1/2, y+1/2, -z+1/2'
'-x, -y, -z'
'x-1/2, -y-1/2, z-1/2'

loop_
_atom_site_label
_atom_site_type_symbol
_atom_site_fract_x
_atom_site_fract_y
_atom_site_fract_z
_atom_site_U_iso_or_equiv
_atom_site_adp_type
_atom_site_occupancy
_atom_site_symmetry_multiplicity
_atom_site_calc_flag
_atom_site_refinement_flags
_atom_site_disorder_assembly
_atom_site_disorder_group
Re1 Re 0.663312(9) 0.223260(10) 0.557481(6) 0.02286(5) Uani 1 1 d . . .
P1 P 0.79833(6) 0.12844(6) 0.52642(4) 0.02218(16) Uani 1 1 d . . .
N1 N 0.66838(18) 0.0302(2) 0.64471(12) 0.0242(5) Uani 1 1 d . . .
C1 C 0.6205(2) -0.0404(3) 0.67130(14) 0.0251(6) Uani 1 1 d . . .
F1 F 0.7004(2) 0.5484(3) 0.31898(16) 0.0979(12) Uani 1 1 d . . .
B1 B 0.6177(4) 0.5474(4) 0.3423(2) 0.0478(11) Uani 1 1 d . . .
N2 N 0.68175(18) 0.1234(2) 0.62884(12) 0.0252(5) Uani 1 1 d . . .
F2 F 0.6257(3) 0.6105(3) 0.39434(19) 0.1193(14) Uani 1 1 d . . .
N3 N 0.5718(2) 0.1535(2) 0.49748(13) 0.0314(6) Uani 1 1 d . . .
O3 O 0.50717(19) 0.1137(2) 0.45559(13) 0.0494(7) Uani 1 1 d . . .
F3 F 0.5353(2) 0.5874(3) 0.29518(18) 0.1042(12) Uani 1 1 d . . .
F4 F 0.5942(2) 0.4410(2) 0.35779(14) 0.0695(7) Uani 1 1 d . . .
C11 C 0.6664(2) -0.1518(3) 0.68471(14) 0.0284(7) Uani 1 1 d . . .
C12 C 0.6068(3) -0.2468(3) 0.67431(18) 0.0375(8) Uani 1 1 d . . .
H12A H 0.5350 -0.2406 0.6601 0.045 Uiso 1 1 calc R . .
C13 C 0.6514(3) -0.3499(3) 0.68454(19) 0.0478(10) Uani 1 1 d . . .
H13A H 0.6102 -0.4143 0.6776 0.057 Uiso 1 1 calc R . .
C14 C 0.7561(3) -0.3594(3) 0.70489(18) 0.0467(10) Uani 1 1 d . . .
H14A H 0.7866 -0.4305 0.7108 0.056 Uiso 1 1 calc R . .
C15 C 0.8159(3) -0.2667(3) 0.71655(18) 0.0424(9) Uani 1 1 d . . .
H15A H 0.8876 -0.2738 0.7316 0.051 Uiso 1 1 calc R . .
C16 C 0.7718(3) -0.1623(3) 0.70629(15) 0.0335(7) Uani 1 1 d . . .
H16A H 0.8134 -0.0983 0.7140 0.040 Uiso 1 1 calc R . .
C21 C 0.5255(2) -0.0056(3) 0.68732(15) 0.0267(6) Uani 1 1 d . . .
C22 C 0.4893(3) -0.0627(3) 0.73318(19) 0.0417(9) Uani 1 1 d . . .
H22A H 0.5252 -0.1255 0.7539 0.050 Uiso 1 1 calc R . .
C23 C 0.4012(3) -0.0288(4) 0.7491(2) 0.0515(11) Uani 1 1 d . . .
H23A H 0.3775 -0.0684 0.7806 0.062 Uiso 1 1 calc R . .
C24 C 0.3481(3) 0.0619(3) 0.71935(19) 0.0422(9) Uani 1 1 d . . .
H24A H 0.2869 0.0837 0.7294 0.051 Uiso 1 1 calc R . .
C25 C 0.3845(3) 0.1202(3) 0.67524(18) 0.0403(8) Uani 1 1 d . . .
H25A H 0.3493 0.1842 0.6556 0.048 Uiso 1 1 calc R . .
C26 C 0.4722(2) 0.0869(3) 0.65898(17) 0.0347(8) Uani 1 1 d . . .
H26A H 0.4960 0.1279 0.6280 0.042 Uiso 1 1 calc R . .
C41 C 0.6492(3) 0.4048(3) 0.5197(2) 0.0465(10) Uani 1 1 d . . .
H41A H 0.6318 0.4286 0.4735 0.056 Uiso 1 1 calc R . .
C42 C 0.7473(3) 0.3904(3) 0.5599(2) 0.0508(11) Uani 1 1 d . . .
H42A H 0.8121 0.4020 0.5470 0.061 Uiso 1 1 calc R . .
C43 C 0.7394(3) 0.3667(3) 0.6233(2) 0.0438(9) Uani 1 1 d . . .
H43A H 0.7971 0.3601 0.6627 0.053 Uiso 1 1 calc R . .
C44 C 0.6349(3) 0.3662(3) 0.62164(18) 0.0374(8) Uani 1 1 d . . .
H44A H 0.6059 0.3590 0.6599 0.045 Uiso 1 1 calc R . .
C45 C 0.5799(3) 0.3889(3) 0.55849(18) 0.0378(8) Uani 1 1 d . . .
H45A H 0.5048 0.4000 0.5440 0.045 Uiso 1 1 calc R . .
C51 C 0.7907(2) -0.0211(2) 0.53339(15) 0.0258(6) Uani 1 1 d . . .
C52 C 0.8697(3) -0.0832(3) 0.57075(16) 0.0335(7) Uani 1 1 d . . .
H52A H 0.9294 -0.0474 0.5950 0.040 Uiso 1 1 calc R . .
C53 C 0.8620(3) -0.1973(3) 0.57297(19) 0.0415(9) Uani 1 1 d . . .
H53A H 0.9166 -0.2393 0.5985 0.050 Uiso 1 1 calc R . .
C54 C 0.7760(3) -0.2495(3) 0.5384(2) 0.0444(10) Uani 1 1 d . . .
H54A H 0.7708 -0.3276 0.5402 0.053 Uiso 1 1 calc R . .
C55 C 0.6973(3) -0.1890(3) 0.5010(2) 0.0488(10) Uani 1 1 d . . .
H55A H 0.6377 -0.2254 0.4773 0.059 Uiso 1 1 calc R . .
C56 C 0.7043(3) -0.0747(3) 0.4979(2) 0.0423(9) Uani 1 1 d . . .
H56A H 0.6501 -0.0334 0.4715 0.051 Uiso 1 1 calc R . .
C61 C 0.9213(2) 0.1671(3) 0.57865(14) 0.0245(6) Uani 1 1 d . . .
C62 C 0.9377(3) 0.1549(3) 0.64569(16) 0.0327(7) Uani 1 1 d . . .
H62A H 0.8848 0.1281 0.6632 0.039 Uiso 1 1 calc R . .
C63 C 1.0314(3) 0.1820(3) 0.68634(17) 0.0387(8) Uani 1 1 d . . .
H63A H 1.0430 0.1725 0.7317 0.046 Uiso 1 1 calc R . .
C64 C 1.1080(3) 0.2228(3) 0.66101(19) 0.0421(9) Uani 1 1 d . . .
H64A H 1.1718 0.2418 0.6891 0.051 Uiso 1 1 calc R . .
C65 C 1.0921(3) 0.2359(3) 0.5955(2) 0.0428(9) Uani 1 1 d . . .
H65A H 1.1448 0.2643 0.5784 0.051 Uiso 1 1 calc R . .
C66 C 0.9986(3) 0.2076(3) 0.55386(17) 0.0339(8) Uani 1 1 d . . .
H66A H 0.9881 0.2162 0.5085 0.041 Uiso 1 1 calc R . .
C71 C 0.8061(2) 0.1515(3) 0.44388(14) 0.0244(6) Uani 1 1 d . . .
C72 C 0.7665(3) 0.2454(3) 0.41065(18) 0.0438(9) Uani 1 1 d . . .
H72A H 0.7301 0.2964 0.4299 0.053 Uiso 1 1 calc R . .
C73 C 0.7789(4) 0.2666(4) 0.3497(2) 0.0564(12) Uani 1 1 d . . .
H73A H 0.7519 0.3323 0.3276 0.068 Uiso 1 1 calc R . .
C74 C 0.8304(3) 0.1922(3) 0.32094(16) 0.0401(9) Uani 1 1 d . . .
H74A H 0.8410 0.2076 0.2796 0.048 Uiso 1 1 calc R . .
C75 C 0.8661(3) 0.0966(3) 0.35213(16) 0.0347(8) Uani 1 1 d . . .
H75A H 0.8992 0.0441 0.3316 0.042 Uiso 1 1 calc R . .
C76 C 0.8547(3) 0.0750(3) 0.41371(16) 0.0327(7) Uani 1 1 d . . .
H76A H 0.8799 0.0081 0.4350 0.039 Uiso 1 1 calc R . .
C100 C 1.0713(8) 0.5158(10) 0.5499(5) 0.107(6) Uani 0.50 1 d PD . .
H10A H 1.1234 0.4645 0.5703 0.129 Uiso 0.50 1 d PR . .
H10B H 1.1027 0.5859 0.5471 0.129 Uiso 0.50 1 d PR . .
Cl1 Cl 0.9828(3) 0.5299(3) 0.5978(2) 0.1045(11) Uani 0.50 1 d PD . .
Cl2 Cl 1.0133(4) 0.4694(3) 0.4731(2) 0.1241(14) Uani 0.50 1 d PD . .

loop_
_atom_site_aniso_label
_atom_site_aniso_U_11
_atom_site_aniso_U_22
_atom_site_aniso_U_33
_atom_site_aniso_U_23
_atom_site_aniso_U_13
_atom_site_aniso_U_12
Re1 0.02761(7) 0.01941(7) 0.02384(7) 0.00003(5) 0.01073(5) 0.00324(5)
P1 0.0249(4) 0.0199(4) 0.0230(4) -0.0006(3) 0.0084(3) 0.0018(3)
N1 0.0258(12) 0.0231(13) 0.0239(13) -0.0006(11) 0.0065(10) -0.0002(11)
C1 0.0310(16) 0.0223(15) 0.0207(15) -0.0006(12) 0.0044(12) -0.0014(13)
F1 0.081(2) 0.127(3) 0.109(2) 0.053(2) 0.0677(19) 0.034(2)
B1 0.063(3) 0.040(2) 0.052(3) 0.010(2) 0.037(2) 0.014(2)
N2 0.0260(13) 0.0252(14) 0.0277(14) 0.0008(11) 0.0126(10) 0.0033(11)
F2 0.181(4) 0.087(3) 0.114(3) -0.049(2) 0.082(3) -0.042(3)
N3 0.0322(14) 0.0342(16) 0.0273(14) -0.0013(12) 0.0066(11) 0.0078(12)
O3 0.0389(14) 0.0605(18) 0.0398(15) -0.0127(13) -0.0062(11) 0.0048(13)
F3 0.088(2) 0.122(3) 0.113(3) 0.063(2) 0.044(2) 0.044(2)
F4 0.0822(18) 0.0454(15) 0.0812(19) 0.0163(14) 0.0210(15) -0.0004(13)
C11 0.0361(17) 0.0268(16) 0.0219(15) 0.0023(13) 0.0067(13) 0.0049(14)
C12 0.0430(19) 0.0265(17) 0.041(2) 0.0008(15) 0.0071(16) 0.0012(15)
C13 0.066(3) 0.0246(18) 0.049(2) 0.0021(17) 0.0081(19) 0.0010(18)
C14 0.072(3) 0.032(2) 0.034(2) 0.0053(16) 0.0112(19) 0.0189(19)
C15 0.043(2) 0.049(2) 0.035(2) 0.0066(17) 0.0089(16) 0.0206(18)
C16 0.0369(17) 0.0358(19) 0.0279(17) 0.0016(15) 0.0084(13) 0.0049(15)
C21 0.0280(15) 0.0227(15) 0.0289(16) -0.0019(13) 0.0062(12) -0.0018(13)
C22 0.042(2) 0.037(2) 0.052(2) 0.0158(18) 0.0216(17) 0.0054(17)
C23 0.051(2) 0.051(2) 0.063(3) 0.015(2) 0.035(2) 0.002(2)
C24 0.0343(18) 0.045(2) 0.052(2) -0.0039(18) 0.0202(17) 0.0026(17)
C25 0.0393(19) 0.0350(19) 0.049(2) 0.0051(17) 0.0161(17) 0.0080(16)
C26 0.0351(18) 0.0312(18) 0.040(2) 0.0081(15) 0.0146(15) 0.0043(15)
C41 0.082(3) 0.0207(17) 0.047(2) 0.0103(16) 0.035(2) 0.0152(19)
C42 0.057(3) 0.0180(16) 0.094(3) -0.0076(19) 0.050(2) -0.0063(17)
C43 0.051(2) 0.0243(17) 0.054(2) -0.0149(17) 0.0084(18) -0.0003(16)
C44 0.052(2) 0.0249(17) 0.040(2) -0.0033(15) 0.0214(17) 0.0053(16)
C45 0.046(2) 0.0237(17) 0.048(2) 0.0021(16) 0.0192(17) 0.0146(15)
C51 0.0311(16) 0.0191(14) 0.0309(16) -0.0018(13) 0.0149(13) 0.0021(13)
C52 0.0416(19) 0.0258(17) 0.0324(18) -0.0001(14) 0.0082(14) 0.0047(15)
C53 0.057(2) 0.0280(18) 0.041(2) 0.0053(16) 0.0148(17) 0.0086(17)
C54 0.064(3) 0.0232(17) 0.057(2) -0.0015(17) 0.035(2) 0.0004(18)
C55 0.039(2) 0.0304(19) 0.076(3) -0.013(2) 0.0130(19) -0.0049(17)
C56 0.0341(18) 0.0279(18) 0.061(2) -0.0073(18) 0.0051(17) 0.0034(15)
C61 0.0260(14) 0.0197(14) 0.0277(16) -0.0007(13) 0.0068(12) 0.0045(13)
C62 0.0356(17) 0.0333(18) 0.0289(17) -0.0030(14) 0.0074(13) 0.0021(15)
C63 0.0397(19) 0.039(2) 0.0319(18) -0.0099(16) -0.0008(14) 0.0098(17)
C64 0.0283(17) 0.043(2) 0.050(2) -0.0199(18) -0.0002(15) 0.0049(16)
C65 0.0297(17) 0.047(2) 0.053(2) -0.0070(19) 0.0129(16) -0.0033(16)
C66 0.0331(17) 0.0340(19) 0.0358(19) -0.0032(15) 0.0109(14) 0.0000(15)
C71 0.0277(14) 0.0229(15) 0.0234(15) -0.0018(12) 0.0081(12) 0.0016(13)
C72 0.066(3) 0.037(2) 0.035(2) 0.0073(16) 0.0257(18) 0.0243(19)
C73 0.094(3) 0.046(2) 0.038(2) 0.0158(19) 0.032(2) 0.036(2)
C74 0.050(2) 0.050(2) 0.0228(17) 0.0003(16) 0.0144(15) 0.0135(18)
C75 0.0380(18) 0.041(2) 0.0277(17) -0.0050(15) 0.0138(14) 0.0116(16)
C76 0.0387(18) 0.0301(17) 0.0299(17) 0.0006(14) 0.0101(14) 0.0087(15)
C100 0.043(6) 0.059(7) 0.220(18) 0.020(9) 0.033(8) -0.001(6)
Cl1 0.089(2) 0.080(2) 0.126(3) 0.004(2) -0.0059(19) 0.0084(17)
Cl2 0.168(4) 0.065(2) 0.148(4) 0.022(2) 0.057(3) -0.004(3)

loop_
_atom_type_symbol
_atom_type_description
_atom_type_scat_dispersion_real
_atom_type_scat_dispersion_imag
_atom_type_scat_source
C C 0.0033 0.0016 'International Tables Vol C Tables 4.2.6.8 and 6.1.1.4'
H H 0.0000 0.0000 'International Tables Vol C Tables 4.2.6.8 and 6.1.1.4'
B B 0.0013 0.0007 'International Tables Vol C Tables 4.2.6.8 and 6.1.1.4'
N N 0.0061 0.0033 'International Tables Vol C Tables 4.2.6.8 and 6.1.1.4'
O O 0.0106 0.0060 'International Tables Vol C Tables 4.2.6.8 and 6.1.1.4'
F F 0.0171 0.0103 'International Tables Vol C Tables 4.2.6.8 and 6.1.1.4'
P P 0.1023 0.0942 'International Tables Vol C Tables 4.2.6.8 and 6.1.1.4'
Re Re -1.0185 7.2310 'International Tables Vol C Tables 4.2.6.8 and 6.1.1.4'
Cl Cl 0.1484 0.1585 'International Tables Vol C Tables 4.2.6.8 and 6.1.1.4'

loop_
_citation_id
_citation_doi
_citation_year
1 10.1021/om020431l 2002

loop_
_geom_angle_atom_site_label_1
_geom_angle_atom_site_label_2
_geom_angle_atom_site_label_3
_geom_angle
_geom_angle_site_symmetry_1
_geom_angle_site_symmetry_3
_geom_angle_publ_flag
N3 Re1 N2 101.76(12) . . ?
N3 Re1 C44 126.90(13) . . ?
N2 Re1 C44 90.35(12) . . ?
N3 Re1 C45 99.52(13) . . ?
N2 Re1 C45 120.41(12) . . ?
C44 Re1 C45 35.24(13) . . ?
N3 Re1 C43 158.44(13) . . ?
N2 Re1 C43 92.36(13) . . ?
C44 Re1 C43 35.73(13) . . ?
C45 Re1 C43 59.04(14) . . ?
N3 Re1 C42 133.50(15) . . ?
N2 Re1 C42 124.74(15) . . ?
C44 Re1 C42 59.18(13) . . ?
C45 Re1 C42 58.81(14) . . ?
C43 Re1 C42 35.66(15) . . ?
N3 Re1 C41 102.64(15) . . ?
N2 Re1 C41 148.67(12) . . ?
C44 Re1 C41 59.15(13) . . ?
C45 Re1 C41 35.63(12) . . ?
C43 Re1 C41 59.13(15) . . ?
C42 Re1 C41 35.10(15) . . ?
N3 Re1 P1 91.03(9) . . ?
N2 Re1 P1 88.02(8) . . ?
C44 Re1 P1 141.42(10) . . ?
C45 Re1 P1 146.26(9) . . ?
C43 Re1 P1 105.82(10) . . ?
C42 Re1 P1 90.89(9) . . ?
C41 Re1 P1 110.83(10) . . ?
C71 P1 C51 104.52(14) . . ?
C71 P1 C61 106.51(14) . . ?
C51 P1 C61 105.51(14) . . ?
C71 P1 Re1 115.76(10) . . ?
C51 P1 Re1 112.89(10) . . ?
C61 P1 Re1 110.88(10) . . ?
N2 N1 C1 150.8(3) . . ?
N1 C1 C21 118.9(3) . . ?
N1 C1 C11 116.9(3) . . ?
C21 C1 C11 124.3(3) . . ?
F2 B1 F1 114.1(5) . . ?
F2 B1 F4 107.9(4) . . ?
F1 B1 F4 111.3(4) . . ?
F2 B1 F3 106.6(4) . . ?
F1 B1 F3 108.9(4) . . ?
F4 B1 F3 107.7(4) . . ?
N1 N2 Re1 144.8(2) . . ?
O3 N3 Re1 175.3(3) . . ?
C12 C11 C16 119.1(3) . . ?
C12 C11 C1 121.3(3) . . ?
C16 C11 C1 119.6(3) . . ?
C13 C12 C11 120.4(4) . . ?
C12 C13 C14 120.1(4) . . ?
C15 C14 C13 120.3(3) . . ?
C14 C15 C16 120.1(3) . . ?
C15 C16 C11 120.0(3) . . ?
C26 C21 C22 118.0(3) . . ?
C26 C21 C1 121.3(3) . . ?
C22 C21 C1 120.7(3) . . ?
C23 C22 C21 120.6(3) . . ?
C24 C23 C22 120.4(3) . . ?
C25 C24 C23 119.3(3) . . ?
C24 C25 C26 120.6(3) . . ?
C21 C26 C25 120.9(3) . . ?
C42 C41 C45 107.2(3) . . ?
C42 C41 Re1 71.9(2) . . ?
C45 C41 Re1 71.21(19) . . ?
C41 C42 C43 108.6(3) . . ?
C41 C42 Re1 73.0(2) . . ?
C43 C42 Re1 71.8(2) . . ?
C44 C43 C42 107.4(4) . . ?
C44 C43 Re1 71.9(2) . . ?
C42 C43 Re1 72.6(2) . . ?
C45 C44 C43 108.1(3) . . ?
C45 C44 Re1 72.59(19) . . ?
C43 C44 Re1 72.36(19) . . ?
C44 C45 C41 108.7(3) . . ?
C44 C45 Re1 72.17(19) . . ?
C41 C45 Re1 73.16(19) . . ?
C52 C51 C56 119.1(3) . . ?
C52 C51 P1 122.3(2) . . ?
C56 C51 P1 118.6(3) . . ?
C51 C52 C53 120.4(3) . . ?
C54 C53 C52 120.2(4) . . ?
C53 C54 C55 120.0(4) . . ?
C54 C55 C56 120.4(4) . . ?
C51 C56 C55 119.9(3) . . ?
C66 C61 C62 119.5(3) . . ?
C66 C61 P1 121.7(2) . . ?
C62 C61 P1 118.8(2) . . ?
C63 C62 C61 119.8(3) . . ?
C64 C63 C62 120.2(3) . . ?
C65 C64 C63 120.3(3) . . ?
C64 C65 C66 120.2(4) . . ?
C61 C66 C65 120.1(3) . . ?
C72 C71 C76 118.7(3) . . ?
C72 C71 P1 121.1(2) . . ?
C76 C71 P1 120.1(2) . . ?
C71 C72 C73 121.0(3) . . ?
C74 C73 C72 119.9(4) . . ?
C75 C74 C73 119.7(3) . . ?
C74 C75 C76 120.8(3) . . ?
C71 C76 C75 119.8(3) . . ?
Cl2 C100 Cl2 58.4(7) 3_766 . ?
Cl2 C100 Cl1 58.5(5) 3_766 . ?
Cl2 C100 Cl1 111.6(7) . . ?
Cl2 Cl1 C100 39.6(4) 3_766 . ?
C100 Cl2 Cl2 80.7(7) 3_766 3_766 ?
C100 Cl2 Cl1 81.9(7) 3_766 3_766 ?
Cl2 Cl2 Cl1 147.2(5) 3_766 3_766 ?
C100 Cl2 C100 121.6(7) 3_766 . ?
Cl2 Cl2 C100 40.9(4) 3_766 . ?
Cl1 Cl2 C100 144.9(5) 3_766 . ?

loop_
_geom_bond_atom_site_label_1
_geom_bond_atom_site_label_2
_geom_bond_distance
_geom_bond_site_symmetry_2
_geom_bond_publ_flag
Re1 N3 1.761(3) . ?
Re1 N2 1.914(3) . ?
Re1 C44 2.303(3) . ?
Re1 C45 2.308(3) . ?
Re1 C43 2.309(4) . ?
Re1 C42 2.319(4) . ?
Re1 C41 2.334(3) . ?
Re1 P1 2.4015(9) . ?
P1 C71 1.819(3) . ?
P1 C51 1.822(3) . ?
P1 C61 1.822(3) . ?
N1 N2 1.206(4) . ?
N1 C1 1.292(4) . ?
C1 C21 1.482(4) . ?
C1 C11 1.485(4) . ?
F1 B1 1.344(5) . ?
B1 F2 1.332(6) . ?
B1 F4 1.388(5) . ?
B1 F3 1.391(6) . ?
N3 O3 1.187(4) . ?
C11 C12 1.392(5) . ?
C11 C16 1.396(5) . ?
C12 C13 1.381(5) . ?
C13 C14 1.386(6) . ?
C14 C15 1.372(6) . ?
C15 C16 1.393(5) . ?
C21 C26 1.388(5) . ?
C21 C22 1.390(4) . ?
C22 C23 1.390(5) . ?
C23 C24 1.378(6) . ?
C24 C25 1.370(5) . ?
C25 C26 1.386(5) . ?
C41 C42 1.403(6) . ?
C41 C45 1.420(5) . ?
C42 C43 1.417(6) . ?
C43 C44 1.415(5) . ?
C44 C45 1.396(5) . ?
C51 C52 1.387(5) . ?
C51 C56 1.389(5) . ?
C52 C53 1.387(5) . ?
C53 C54 1.371(6) . ?
C54 C55 1.374(6) . ?
C55 C56 1.390(5) . ?
C61 C66 1.384(4) . ?
C61 C62 1.403(4) . ?
C62 C63 1.389(5) . ?
C63 C64 1.384(6) . ?
C64 C65 1.374(6) . ?
C65 C66 1.397(5) . ?
C71 C72 1.377(5) . ?
C71 C76 1.390(4) . ?
C72 C73 1.383(5) . ?
C73 C74 1.379(5) . ?
C74 C75 1.363(5) . ?
C75 C76 1.392(4) . ?
C100 Cl2 1.145(11) 3_766 ?
C100 Cl2 1.727(11) . ?
C100 Cl1 1.780(10) . ?
Cl1 Cl2 1.533(6) 3_766 ?
Cl2 C100 1.145(11) 3_766 ?
Cl2 Cl2 1.491(9) 3_766 ?
Cl2 Cl1 1.533(6) 3_766 ?
